data_7114028
loop_
_publ_author_name
'Gunnlaugsson, Thorfinnur'
'Davies, R. Jeremy H.'
'Nieuwenhuyzen, Mark'
'Stevenson, Clarke S.'
'Viguier, Romain'
'Mulready, Sinead'

_publ_section_title
;
 Rapid hydrolytic cleavage of the mRNA model compound HPNP by glycine
 based macrocyclic lanthanide ribonuclease mimicsElectronic supplementary
 information (EI) available: full experimental details, Fig. S1???S6. See
 http://www.rsc.org./suppdata/cc/b2/b205349g/
;
_journal_issue 18
_journal_name_full 'Chemical Communications'
_journal_page_first 2136
_journal_paper_doi 10.1039/b205349g
_journal_year 2002
_chemical_formula_sum 'C33 H48 Eu F15 K2 N8 O27 S5'
_chemical_formula_weight 1664.25
_chemical_name_systematic
; 
? 
;
_space_group_IT_number 130
_symmetry_cell_setting tetragonal
_symmetry_space_group_name_Hall '-P 4a 2ac'
_symmetry_space_group_name_H-M 'P 4/n c c :2'
_atom_sites_solution_hydrogens geom
_atom_sites_solution_primary direct
_atom_sites_solution_secondary difmap
_audit_creation_method SHELXL-97
_cell_angle_alpha 90.00
_cell_angle_beta 90.00
_cell_angle_gamma 90.00
_cell_formula_units_Z 4
_cell_length_a 17.2721(8)
_cell_length_b 17.2721(8)
_cell_length_c 21.0475(14)
_cell_measurement_temperature 153(2)
_cell_volume 6279.0(6)
_computing_cell_refinement 'Bruker SMART'
_computing_data_collection 'Bruker SMART'
_computing_data_reduction 'Bruker SHELXTL'
_computing_molecular_graphics 'Bruker SHELXTL'
_computing_publication_material 'Bruker SHELXTL'
_computing_structure_refinement 'SHELXL-97 (Sheldrick, 1997)'
_computing_structure_solution 'SHELXS-97 (Sheldrick, 1990)'
_diffrn_ambient_temperature 153(2)
_diffrn_measured_fraction_theta_full 0.939
_diffrn_measured_fraction_theta_max 0.939
_diffrn_measurement_device_type 'CCD area detector'
_diffrn_measurement_method 'phi and omega scans'
_diffrn_radiation_monochromator graphite
_diffrn_radiation_source 'fine-focus sealed tube'
_diffrn_radiation_type MoK\a
_diffrn_radiation_wavelength 0.71073
_diffrn_reflns_av_R_equivalents 0.0899
_diffrn_reflns_av_sigmaI/netI 0.0408
_diffrn_reflns_limit_h_max 22
_diffrn_reflns_limit_h_min -22
_diffrn_reflns_limit_k_max 23
_diffrn_reflns_limit_k_min -22
_diffrn_reflns_limit_l_max 27
_diffrn_reflns_limit_l_min -25
_diffrn_reflns_number 51944
_diffrn_reflns_theta_full 28.76
_diffrn_reflns_theta_max 28.76
_diffrn_reflns_theta_min 1.67
_exptl_absorpt_coefficient_mu 1.425
_exptl_absorpt_correction_T_max 1.000
_exptl_absorpt_correction_T_min 0.804
_exptl_absorpt_correction_type empirical
_exptl_absorpt_process_details SADABS
_exptl_crystal_colour colourless
_exptl_crystal_density_diffrn 1.761
_exptl_crystal_density_meas ?
_exptl_crystal_density_method 'not measured'
_exptl_crystal_description block
_exptl_crystal_F_000 3336
_exptl_crystal_size_max 0.21
_exptl_crystal_size_mid 0.28
_exptl_crystal_size_min 0.33
_refine_diff_density_max 1.259
_refine_diff_density_min -1.006
_refine_diff_density_rms 0.123
_refine_ls_extinction_method none
_refine_ls_goodness_of_fit_ref 1.041
_refine_ls_hydrogen_treatment mixed
_refine_ls_matrix_type full
_refine_ls_number_parameters 287
_refine_ls_number_reflns 3844
_refine_ls_number_restraints 221
_refine_ls_restrained_S_all 1.163
_refine_ls_R_factor_all 0.0731
_refine_ls_R_factor_gt 0.0479
_refine_ls_shift/su_max 0.786
_refine_ls_shift/su_mean 0.030
_refine_ls_structure_factor_coef Fsqd
_refine_ls_weighting_details 'calc w=1/[\s^2^(Fo^2^)+(0.0744P)^2^+10.3423P] where P=(Fo^2^+2Fc^2^)/3'
_refine_ls_weighting_scheme calc
_refine_ls_wR_factor_gt 0.1227
_refine_ls_wR_factor_ref 0.1366
_reflns_number_gt 2661
_reflns_number_total 3844
_reflns_threshold_expression >2sigma(I)
_cod_data_source_file b205349g.txt
_cod_data_source_block sm94m
_cod_depositor_comments
;
The following automatic conversions were performed:

'_symmetry_cell_setting' value 'Tetragonal' changed to 'tetragonal'
according to
/usr/data/users/saulius/automatic-downloads/retrospective/RSC/lib/dictionaries/cif_core.dic
dictionary named 'cif_core.dic' version 2.4.2 from 2011-04-26.

Automatic conversion script
Id: cif_fix_values 2281 2013-09-26 08:29:07Z andrius 

The following automatic conversions were performed:

'_exptl_crystal_density_meas' value 'not_measured' was changed to '?'
- the value is perceived as not measured.

Automatic conversion script
Id: cif_fix_values 3008 2015-01-20 13:52:24Z robertas 
;
_cod_original_sg_symbol_H-M P4/ncc
_cod_database_code 7114028

loop_
_symmetry_equiv_pos_as_xyz
'x, y, z'
'-x+1/2, -y+1/2, z'
'-y+1/2, x, z'
'y, -x+1/2, z'
'-x, y+1/2, -z+1/2'
'x+1/2, -y, -z+1/2'
'y+1/2, x+1/2, -z+1/2'
'-y, -x, -z+1/2'
'-x, -y, -z'
'x-1/2, y-1/2, -z'
'y-1/2, -x, -z'
'-y, x-1/2, -z'
'x, -y-1/2, z-1/2'
'-x-1/2, y, z-1/2'
'-y-1/2, -x-1/2, z-1/2'
'y, x, z-1/2'

loop_
_atom_site_label
_atom_site_type_symbol
_atom_site_fract_x
_atom_site_fract_y
_atom_site_fract_z
_atom_site_U_iso_or_equiv
_atom_site_adp_type
_atom_site_occupancy
_atom_site_symmetry_multiplicity
_atom_site_calc_flag
_atom_site_refinement_flags
_atom_site_disorder_assembly
_atom_site_disorder_group
K1 K 0.17162(6) -0.17162(6) 0.2500 0.0356(4) Uani 1 2 d S . .
Eu1 Eu 0.2500 0.2500 0.31269(2) 0.02096(16) Uani 1 4 d S . .
C1 C 0.3749(3) 0.2702(3) 0.1842(2) 0.0288(10) Uani 1 1 d . . .
H1A H 0.4224 0.2920 0.1648 0.035 Uiso 1 1 calc R . .
H1B H 0.3345 0.2683 0.1509 0.035 Uiso 1 1 calc R . .
C2 C 0.3918(3) 0.1880(3) 0.2066(2) 0.0279(10) Uani 1 1 d . . .
H2A H 0.4091 0.1565 0.1700 0.033 Uiso 1 1 calc R . .
H2B H 0.4344 0.1892 0.2381 0.033 Uiso 1 1 calc R . .
N3 N 0.3224(2) 0.1513(2) 0.23589(17) 0.0245(8) Uani 1 1 d . . .
C4 C 0.3471(3) 0.0854(3) 0.2753(2) 0.0288(10) Uani 1 1 d . . .
H4A H 0.3976 0.0974 0.2952 0.035 Uiso 1 1 calc R . .
H4B H 0.3539 0.0392 0.2480 0.035 Uiso 1 1 calc R . .
O5 O 0.24161(17) 0.11873(18) 0.34456(16) 0.0278(7) Uani 1 1 d . . .
C5 C 0.2877(3) 0.0679(3) 0.3268(2) 0.0293(10) Uani 1 1 d . . .
N7 N 0.2886(3) -0.0008(2) 0.3528(2) 0.0408(11) Uani 1 1 d . . .
H7 H 0.3217 -0.0359 0.3392 0.049 Uiso 1 1 calc R . .
C8 C 0.2361(3) -0.0199(3) 0.4038(3) 0.0432(13) Uani 1 1 d . A .
H8A H 0.2352 0.0231 0.4349 0.052 Uiso 1 1 calc R . .
H8B H 0.2549 -0.0668 0.4260 0.052 Uiso 1 1 calc R . .
O9 O 0.1374(3) -0.0455(2) 0.32577(19) 0.0500(10) Uani 1 1 d . A .
C9 C 0.1547(3) -0.0341(3) 0.3797(3) 0.0415(13) Uani 1 1 d . . .
O10 O 0.1044(3) -0.0335(3) 0.4277(2) 0.0599(12) Uani 1 1 d . A .
C11 C 0.0249(4) -0.0530(5) 0.4119(4) 0.086(3) Uani 1 1 d . . .
H11A H -0.0045 -0.0616 0.4512 0.129 Uiso 1 1 calc R A .
H11B H 0.0240 -0.1002 0.3861 0.129 Uiso 1 1 calc R . .
H11C H 0.0015 -0.0104 0.3880 0.129 Uiso 1 1 calc R . .
O11 O 0.061(2) -0.266(2) 0.3057(17) 0.026(9) Uani 0.235(6) 1 d PD A 1
O12 O 0.1859(10) -0.327(2) 0.3160(15) 0.027(6) Uani 0.235(6) 1 d PD . 1
O13 O 0.0732(17) -0.3871(11) 0.3596(8) 0.041(6) Uani 0.235(6) 1 d PD A 1
S1 S 0.10867(7) -0.32039(7) 0.33958(6) 0.0306(4) Uani 0.235(6) 1 d PD A 1
C1S C 0.1183(10) -0.2748(8) 0.4160(7) 0.025(6) Uani 0.235(6) 1 d PD A 1
F11 F 0.1515(10) -0.2074(7) 0.4112(7) 0.031(4) Uani 0.235(6) 1 d PD A 1
F12 F 0.0504(10) -0.2566(9) 0.4409(10) 0.048(5) Uani 0.235(6) 1 d PD A 1
F13 F 0.1572(12) -0.3148(8) 0.4581(8) 0.041(5) Uani 0.235(6) 1 d PD A 1
O11' O 0.0680(9) -0.2589(8) 0.3084(7) 0.045(4) Uani 0.765(6) 1 d PD A 2
O12' O 0.1912(4) -0.3207(8) 0.3308(6) 0.039(3) Uani 0.765(6) 1 d PD . 2
O13' O 0.0740(5) -0.3958(4) 0.3332(4) 0.056(2) Uani 0.765(6) 1 d PD A 2
S1' S 0.10867(7) -0.32039(7) 0.33958(6) 0.0306(4) Uani 0.76 1 d PD A 2
C1S' C 0.0981(7) -0.2980(9) 0.4227(5) 0.106(7) Uani 0.765(6) 1 d PD A 2
F11' F 0.1302(8) -0.2307(9) 0.4353(6) 0.220(9) Uani 0.765(6) 1 d PD A 2
F12' F 0.0244(6) -0.2966(10) 0.4391(4) 0.166(6) Uani 0.765(6) 1 d PD A 2
F13' F 0.1338(6) -0.3501(9) 0.4578(4) 0.170(6) Uani 0.765(6) 1 d PD A 2
O21 O 0.2500 0.2500 0.4288(3) 0.0331(15) Uiso 1 4 d SD . 1
O22 O 0.2500 0.2500 0.5456(5) 0.090(4) Uiso 1 4 d SD . 1
O23 O 0.3580(19) 0.298(2) 0.490(2) 0.38(5) Uiso 0.25 1 d PD B 1
S2 S 0.2917(3) 0.2483(7) 0.4883(2) 0.0449(15) Uani 0.25 1 d PD . 1
C2S C 0.3220(10) 0.1529(9) 0.4990(8) 0.045(5) Uiso 0.25 1 d PD C 1
F21 F 0.3577(7) 0.1210(7) 0.4534(6) 0.048(3) Uiso 0.25 1 d PD C 1
F22 F 0.3629(15) 0.1416(15) 0.5508(10) 0.151(12) Uiso 0.25 1 d PD C 1
F23 F 0.2615(13) 0.1022(12) 0.5062(14) 0.176(14) Uiso 0.25 1 d PD C 1

loop_
_atom_site_aniso_label
_atom_site_aniso_U_11
_atom_site_aniso_U_22
_atom_site_aniso_U_33
_atom_site_aniso_U_23
_atom_site_aniso_U_13
_atom_site_aniso_U_12
K1 0.0342(5) 0.0342(5) 0.0384(9) 0.0011(5) 0.0011(5) -0.0027(6)
Eu1 0.02187(18) 0.02187(18) 0.0192(2) 0.000 0.000 0.000
C1 0.029(2) 0.035(2) 0.022(2) -0.0009(19) 0.0025(18) -0.0014(18)
C2 0.025(2) 0.033(2) 0.026(2) -0.0029(19) 0.0038(18) 0.0004(18)
N3 0.0261(18) 0.0275(18) 0.0199(19) -0.0029(15) 0.0003(15) 0.0023(14)
C4 0.031(2) 0.029(2) 0.027(2) -0.0024(19) -0.0023(19) 0.0014(18)
O5 0.0323(17) 0.0253(15) 0.0258(17) 0.0000(13) 0.0013(13) 0.0023(13)
C5 0.035(3) 0.025(2) 0.028(3) 0.0010(18) -0.007(2) 0.0023(18)
N7 0.054(3) 0.030(2) 0.039(3) 0.0085(19) 0.007(2) 0.012(2)
C8 0.063(4) 0.033(3) 0.034(3) 0.013(2) 0.007(3) 0.005(2)
O9 0.068(3) 0.046(2) 0.036(2) -0.0033(18) -0.0037(19) 0.007(2)
C9 0.060(3) 0.029(3) 0.035(3) 0.007(2) 0.003(3) 0.010(2)
O10 0.053(3) 0.083(3) 0.043(3) -0.002(2) 0.003(2) 0.002(2)
C11 0.058(4) 0.130(8) 0.070(5) 0.000(5) -0.002(4) -0.003(5)
O11 0.007(10) 0.042(17) 0.028(17) 0.016(13) -0.006(10) -0.009(10)
O12 0.025(10) 0.048(13) 0.009(12) -0.013(9) -0.004(7) 0.019(9)
O13 0.072(14) 0.036(10) 0.014(9) -0.009(8) 0.000(10) -0.018(8)
S1 0.0302(6) 0.0350(7) 0.0267(7) 0.0011(5) 0.0020(5) 0.0024(5)
C1S 0.030(13) 0.008(7) 0.036(15) -0.006(8) 0.020(10) 0.005(8)
F11 0.055(9) 0.017(6) 0.021(7) -0.004(5) 0.008(6) -0.006(5)
F12 0.055(12) 0.044(8) 0.046(10) -0.012(7) 0.033(9) 0.009(7)
F13 0.071(13) 0.035(7) 0.018(8) -0.003(6) -0.005(7) -0.001(7)
O11' 0.037(8) 0.044(6) 0.054(8) 0.006(5) -0.003(5) 0.002(5)
O12' 0.032(3) 0.055(5) 0.030(6) -0.003(4) -0.001(3) 0.001(3)
O13' 0.049(4) 0.036(3) 0.083(7) 0.002(4) -0.008(5) -0.007(3)
S1' 0.0302(6) 0.0350(7) 0.0267(7) 0.0011(5) 0.0020(5) 0.0024(5)
C1S' 0.066(8) 0.22(2) 0.027(6) -0.012(9) -0.002(5) 0.063(12)
F11' 0.180(15) 0.31(2) 0.168(13) -0.197(13) -0.097(11) 0.112(13)
F12' 0.087(7) 0.369(17) 0.042(4) 0.031(8) 0.029(4) 0.125(9)
F13' 0.095(7) 0.380(19) 0.035(4) 0.058(8) 0.013(4) 0.127(10)
S2 0.035(2) 0.080(4) 0.019(2) 0.006(4) -0.0008(18) -0.011(5)

loop_
_atom_type_symbol
_atom_type_description
_atom_type_scat_dispersion_real
_atom_type_scat_dispersion_imag
_atom_type_scat_source
C C 0.0033 0.0016 'International Tables Vol C Tables 4.2.6.8 and 6.1.1.4'
H H 0.0000 0.0000 'International Tables Vol C Tables 4.2.6.8 and 6.1.1.4'
N N 0.0061 0.0033 'International Tables Vol C Tables 4.2.6.8 and 6.1.1.4'
O O 0.0106 0.0060 'International Tables Vol C Tables 4.2.6.8 and 6.1.1.4'
Eu Eu -0.1578 3.6682 'International Tables Vol C Tables 4.2.6.8 and 6.1.1.4'
S S 0.1246 0.1234 'International Tables Vol C Tables 4.2.6.8 and 6.1.1.4'
F F 0.0171 0.0103 'International Tables Vol C Tables 4.2.6.8 and 6.1.1.4'
K K 0.2009 0.2494 'International Tables Vol C Tables 4.2.6.8 and 6.1.1.4'

loop_
_geom_angle_atom_site_label_1
_geom_angle_atom_site_label_2
_geom_angle_atom_site_label_3
_geom_angle
_geom_angle_site_symmetry_1
_geom_angle_site_symmetry_3
O11' K1 O11' 171.3(4) . 8
O11' K1 O11 171.2(3) . 8
O11' K1 O11 2.6(12) 8 8
O11' K1 O11 2.6(12) . .
O11' K1 O11 171.2(3) 8 .
O11 K1 O11 171.9(10) 8 .
O11' K1 O9 81.8(2) . 8
O11' K1 O9 92.1(4) 8 8
O11 K1 O9 94.1(9) 8 8
O11 K1 O9 80.1(5) . 8
O11' K1 O9 92.1(4) . .
O11' K1 O9 81.8(2) 8 .
O11 K1 O9 80.1(5) 8 .
O11 K1 O9 94.1(9) . .
O9 K1 O9 89.73(18) 8 .
O11' K1 O12 111.0(7) . 2_545
O11' K1 O12 74.7(7) 8 2_545
O11 K1 O12 72.6(11) 8 2_545
O11 K1 O12 112.8(8) . 2_545
O9 K1 O12 166.2(7) 8 2_545
O9 K1 O12 84.7(9) . 2_545
O11' K1 O12 74.7(7) . 7_545
O11' K1 O12 111.0(7) 8 7_545
O11 K1 O12 112.8(8) 8 7_545
O11 K1 O12 72.6(11) . 7_545
O9 K1 O12 84.7(9) 8 7_545
O9 K1 O12 166.2(7) . 7_545
O12 K1 O12 103.4(17) 2_545 7_545
O11' K1 O12' 80.7(4) . 7_545
O11' K1 O12' 104.6(3) 8 7_545
O11 K1 O12' 106.5(5) 8 7_545
O11 K1 O12' 78.5(9) . 7_545
O9 K1 O12' 82.8(3) 8 7_545
O9 K1 O12' 170.2(3) . 7_545
O12 K1 O12' 104.0(6) 2_545 7_545
O12 K1 O12' 6.6(8) 7_545 7_545
O11' K1 O12' 104.6(3) . 2_545
O11' K1 O12' 80.7(4) 8 2_545
O11 K1 O12' 78.5(9) 8 2_545
O11 K1 O12' 106.5(5) . 2_545
O9 K1 O12' 170.2(3) 8 2_545
O9 K1 O12' 82.8(3) . 2_545
O12 K1 O12' 6.6(8) 2_545 2_545
O12 K1 O12' 104.0(6) 7_545 2_545
O12' K1 O12' 105.4(6) 7_545 2_545
O11' K1 O12 48.5(4) . .
O11' K1 O12 140.0(4) 8 .
O11 K1 O12 139.1(8) 8 .
O11 K1 O12 48.8(5) . .
O9 K1 O12 121.2(5) 8 .
O9 K1 O12 116.8(5) . .
O12 K1 O12 72.5(11) 2_545 .
O12 K1 O12 56.8(12) 7_545 .
O12' K1 O12 62.9(5) 7_545 .
O12' K1 O12 68.1(5) 2_545 .
O11' K1 O12 140.0(4) . 8
O11' K1 O12 48.5(4) 8 8
O11 K1 O12 48.8(5) 8 8
O11 K1 O12 139.1(8) . 8
O9 K1 O12 116.8(5) 8 8
O9 K1 O12 121.2(5) . 8
O12 K1 O12 56.8(12) 2_545 8
O12 K1 O12 72.5(11) 7_545 8
O12' K1 O12 68.1(5) 7_545 8
O12' K1 O12 62.9(5) 2_545 8
O12 K1 O12 93.7(5) . 8
O5 Eu1 O5 85.40(4) 2 4
O5 Eu1 O5 147.10(16) 2 .
O5 Eu1 O5 85.40(4) 4 .
O5 Eu1 O5 85.40(4) 2 3
O5 Eu1 O5 147.10(16) 4 3
O5 Eu1 O5 85.40(4) . 3
O5 Eu1 O21 73.55(8) 2 .
O5 Eu1 O21 73.55(8) 4 .
O5 Eu1 O21 73.55(8) . .
O5 Eu1 O21 73.55(8) 3 .
O5 Eu1 N3 65.65(11) 2 2
O5 Eu1 N3 71.52(11) 4 2
O5 Eu1 N3 139.14(11) . 2
O5 Eu1 N3 131.37(11) 3 2
O21 Eu1 N3 127.40(8) . 2
O5 Eu1 N3 131.37(11) 2 4
O5 Eu1 N3 65.65(11) 4 4
O5 Eu1 N3 71.52(11) . 4
O5 Eu1 N3 139.14(11) 3 4
O21 Eu1 N3 127.40(8) . 4
N3 Eu1 N3 68.35(8) 2 4
O5 Eu1 N3 71.52(11) 2 3
O5 Eu1 N3 139.14(11) 4 3
O5 Eu1 N3 131.37(11) . 3
O5 Eu1 N3 65.65(11) 3 3
O21 Eu1 N3 127.40(8) . 3
N3 Eu1 N3 68.35(8) 2 3
N3 Eu1 N3 105.20(16) 4 3
O5 Eu1 N3 139.14(11) 2 .
O5 Eu1 N3 131.37(11) 4 .
O5 Eu1 N3 65.65(11) . .
O5 Eu1 N3 71.52(11) 3 .
O21 Eu1 N3 127.40(8) . .
N3 Eu1 N3 105.20(16) 2 .
N3 Eu1 N3 68.35(8) 4 .
N3 Eu1 N3 68.35(8) 3 .
O5 Eu1 C5 103.12(12) 2 4
O5 Eu1 C5 18.75(12) 4 4
O5 Eu1 C5 73.80(11) . 4
O5 Eu1 C5 153.50(11) 3 4
O21 Eu1 C5 84.73(8) . 4
N3 Eu1 C5 74.16(11) 2 4
N3 Eu1 C5 48.42(12) 4 4
N3 Eu1 C5 140.83(12) 3 4
N3 Eu1 C5 112.62(12) . 4
O5 Eu1 C5 18.75(12) 2 2
O5 Eu1 C5 73.80(11) 4 2
O5 Eu1 C5 153.50(11) . 2
O5 Eu1 C5 103.12(12) 3 2
O21 Eu1 C5 84.73(8) . 2
N3 Eu1 C5 48.42(12) 2 2
N3 Eu1 C5 112.62(12) 4 2
N3 Eu1 C5 74.16(11) 3 2
N3 Eu1 C5 140.83(12) . 2
C5 Eu1 C5 89.517(16) 4 2
O5 Eu1 C5 73.80(11) 2 3
O5 Eu1 C5 153.50(11) 4 3
O5 Eu1 C5 103.12(12) . 3
O5 Eu1 C5 18.75(12) 3 3
O21 Eu1 C5 84.73(8) . 3
N3 Eu1 C5 112.62(12) 2 3
N3 Eu1 C5 140.83(12) 4 3
N3 Eu1 C5 48.42(12) 3 3
N3 Eu1 C5 74.15(11) . 3
C5 Eu1 C5 169.46(17) 4 3
C5 Eu1 C5 89.517(16) 2 3
N3 C1 C2 113.4(4) 3 .
N3 C2 C1 111.7(4) . .
C4 N3 C1 110.7(4) . 4
C4 N3 C2 109.2(3) . .
C1 N3 C2 108.4(3) 4 .
C4 N3 Eu1 106.8(3) . .
C1 N3 Eu1 110.8(3) 4 .
C2 N3 Eu1 110.9(3) . .
N3 C4 C5 111.1(4) . .
C5 O5 Eu1 123.4(3) . .
O5 C5 N7 121.5(5) . .
O5 C5 C4 120.4(4) . .
N7 C5 C4 118.1(4) . .
O5 C5 Eu1 37.8(2) . .
N7 C5 Eu1 157.8(4) . .
C4 C5 Eu1 82.9(2) . .
C5 N7 C8 120.7(4) . .
N7 C8 C9 111.8(5) . .
C9 O9 K1 128.8(4) . .
O9 C9 O10 124.1(6) . .
O9 C9 C8 125.5(5) . .
O10 C9 C8 110.4(5) . .
C9 O10 C11 116.2(5) . .
S1 O11 K1 102(2) . .
S1 O12 K1 170(2) . 2_545
S1 O12 K1 90.5(17) . .
K1 O12 K1 81.4(9) 2_545 .
O13 S1 O12 117.0(17) . .
O13 S1 O11 116.8(19) . .
O12 S1 O11 114.4(18) . .
O13 S1 C1S 97.7(8) . .
O12 S1 C1S 105.2(13) . .
O11 S1 C1S 102.0(17) . .
O13 S1 K1 163.2(8) . .
O12 S1 K1 64.4(17) . .
O11 S1 K1 53.4(18) . .
C1S S1 K1 97.8(5) . .
F11 C1S F13 107.4(14) . .
F11 C1S F12 102.1(13) . .
F13 C1S F12 108.2(16) . .
F11 C1S S1 111.3(11) . .
F13 C1S S1 114.9(12) . .
F12 C1S S1 112.2(13) . .
K1 O12' K1 78.9(3) 2_545 .
F11' C1S' F13' 107.0(12) . .
F11' C1S' F12' 109.8(12) . .
F13' C1S' F12' 108.5(10) . .
S2 O21 S2 59.9(5) . 2
S2 O21 S2 41.4(3) . 3
S2 O21 S2 41.4(3) 2 3
S2 O21 S2 41.4(3) . 4
S2 O21 S2 41.4(3) 2 4
S2 O21 S2 59.9(5) 3 4
S2 O21 Eu1 150.0(2) . .
S2 O21 Eu1 150.0(2) 2 .
S2 O21 Eu1 150.0(2) 3 .
S2 O21 Eu1 150.0(2) 4 .
S2 O22 S2 42.5(4) 2 4
S2 O22 S2 42.5(4) 2 3
S2 O22 S2 61.7(6) 4 3
S2 O22 S2 61.7(6) 2 .
S2 O22 S2 42.5(4) 4 .
S2 O22 S2 42.5(4) 3 .
C2S O23 F23 133(7) 3 3
C2S O23 F21 70(4) 3 3
F23 O23 F21 120(3) 3 3
C2S O23 S2 102(4) 3 .
F23 O23 S2 101(3) 3 .
F21 O23 S2 131(3) 3 .
C2S O23 F22 33(4) 3 3
F23 O23 F22 99(3) 3 3
F21 O23 F22 85(2) 3 3
S2 O23 F22 115(3) . 3
C2S O23 S2 71(4) 3 3
F23 O23 S2 132(3) 3 3
F21 O23 S2 107(3) 3 3
S2 O23 S2 33.5(9) . 3
F22 O23 S2 93(2) 3 3
S2 S2 S2 90.000(1) 4 3
S2 S2 O22 68.7(2) 4 .
S2 S2 O22 68.7(2) 3 .
S2 S2 O23 174(2) 4 .
S2 S2 O23 96(2) 3 .
O22 S2 O23 111.8(19) . .
S2 S2 S2 45.000(3) 4 2
S2 S2 S2 45.000(2) 3 2
O22 S2 S2 59.1(3) . 2
O23 S2 S2 141(2) . 2
S2 S2 O21 69.32(16) 4 .
S2 S2 O21 69.32(16) 3 .
O22 S2 O21 119.2(5) . .
O23 S2 O21 114.6(18) . .
S2 S2 O21 60.0(2) 2 .
S2 S2 C2S 166.9(11) 4 3
S2 S2 C2S 79.8(13) 3 3
O22 S2 C2S 99.7(8) . 3
O23 S2 C2S 17.5(19) . 3
S2 S2 C2S 124.3(13) 2 3
O21 S2 C2S 113.8(8) . 3
S2 S2 C2S 65.1(13) 4 .
S2 S2 C2S 153.9(12) 3 .
O22 S2 C2S 93.5(7) . .
O23 S2 C2S 108.6(19) . .
S2 S2 C2S 109.7(12) 2 .
O21 S2 C2S 106.3(8) . .
C2S S2 C2S 123.4(5) 3 .
S2 S2 O23 50.5(15) 4 4
S2 S2 O23 140.5(15) 3 4
O22 S2 O23 91.6(13) . 4
O23 S2 O23 123.4(9) . 4
S2 S2 O23 95.5(15) 2 4
O21 S2 O23 94.0(14) . 4
C2S S2 O23 138.9(13) 3 4
C2S S2 O23 15.6(14) . 4
S2 S2 F23 142.8(15) 4 3
S2 S2 F23 124.8(15) 3 3
O22 S2 F23 108.9(10) . 3
O23 S2 F23 30.9(19) . 3
S2 S2 F23 165.1(12) 2 3
O21 S2 F23 131.0(10) . 3
C2S S2 F23 45.4(7) 3 3
C2S S2 F23 78.3(7) . 3
O23 S2 F23 93.5(15) 4 3
O23 C2S F21 88(5) 4 .
O23 C2S F22 135(5) 4 .
F21 C2S F22 107.6(17) . .
O23 C2S F23 32(5) 4 .
F21 C2S F23 100.2(16) . .
F22 C2S F23 102.9(17) . .
O23 C2S S2 60(3) 4 4
F21 C2S S2 122.5(13) . 4
F22 C2S S2 129.1(16) . 4
F23 C2S S2 78.1(13) . 4
O23 C2S S2 93(3) 4 .
F21 C2S S2 117.3(12) . .
F22 C2S S2 114.1(15) . .
F23 C2S S2 112.9(14) . .
S2 C2S S2 35.1(4) 4 .
C2S F21 O23 22(2) . 4
C2S F22 O23 11.9(16) . 4
O23 F23 C2S 15(3) 4 .
O23 F23 S2 48.0(14) 4 4
C2S F23 S2 56.6(11) . 4

loop_
_geom_bond_atom_site_label_1
_geom_bond_atom_site_label_2
_geom_bond_distance
_geom_bond_site_symmetry_2
K1 O11' 2.643(17) .
K1 O11' 2.643(17) 8
K1 O11 2.76(4) 8
K1 O11 2.76(4) .
K1 O9 2.764(4) 8
K1 O9 2.764(4) .
K1 O12 2.826(15) 2_545
K1 O12 2.826(15) 7_545
K1 O12' 2.919(7) 7_545
K1 O12' 2.919(7) 2_545
K1 O12 3.04(4) .
K1 O12 3.04(4) 8
Eu1 O5 2.369(3) 2
Eu1 O5 2.369(3) 4
Eu1 O5 2.369(3) .
Eu1 O5 2.369(3) 3
Eu1 O21 2.445(7) .
Eu1 N3 2.661(4) 2
Eu1 N3 2.661(4) 4
Eu1 N3 2.661(4) 3
Eu1 N3 2.661(4) .
Eu1 C5 3.225(4) 4
Eu1 C5 3.225(4) 2
Eu1 C5 3.225(4) 3
C1 N3 1.484(6) 3
C1 C2 1.523(6) .
C2 N3 1.490(5) .
N3 C4 1.471(6) .
N3 C1 1.484(6) 4
C4 C5 1.522(7) .
O5 C5 1.243(6) .
C5 N7 1.309(6) .
N7 C8 1.444(7) .
C8 C9 1.515(8) .
O9 C9 1.189(6) .
C9 O10 1.332(7) .
O10 C11 1.453(8) .
O11 S1 1.436(14) .
O12 S1 1.428(14) .
O12 K1 2.826(15) 2_545
O13 S1 1.372(13) .
S1 C1S 1.799(15) .
C1S F11 1.301(14) .
C1S F13 1.310(15) .
C1S F12 1.322(14) .
O12' K1 2.919(7) 2_545
C1S' F11' 1.315(13) .
C1S' F13' 1.318(11) .
C1S' F12' 1.320(11) .
O21 S2 1.444(7) .
O21 S2 1.444(7) 2
O21 S2 1.444(7) 3
O21 S2 1.444(7) 4
O22 S2 1.405(10) 2
O22 S2 1.405(10) 4
O22 S2 1.405(10) 3
O22 S2 1.405(10) .
O23 C2S 0.49(5) 3
O23 F23 0.99(5) 3
O23 F21 1.35(3) 3
O23 S2 1.427(15) .
O23 F22 1.70(5) 3
O23 S2 1.84(3) 3
S2 S2 1.020(7) 4
S2 S2 1.020(7) 3
S2 S2 1.442(10) 2
S2 C2S 1.61(2) 3
S2 C2S 1.744(16) .
S2 O23 1.84(3) 4
S2 F23 1.88(2) 3
C2S O23 0.49(5) 4
C2S F21 1.268(14) .
C2S F22 1.313(15) .
C2S F23 1.371(16) .
C2S S2 1.61(2) 4
F21 O23 1.35(3) 4
F22 O23 1.70(5) 4
F23 O23 0.99(5) 4
F23 S2 1.88(2) 4
